data_4114588
loop_
_publ_author_name
'Hideo Kondo'
'Kouki Matsubara'
'Hideo Nagashima'

_publ_section_title
;
 Novel Coordinatively Unsaturated Bimetallic Complexes,
 [(\h5-C5Me5)Ru(\m2-iPrNC(Me)NiPr)Ru(\h5-C5Me5)]+: A Bridging Amidinate
 Ligand Perpendicular to the Metal-Metal Axis Effectively Stabilizes the
 Highly Reactive Cationic Diruthenium Species
;
_journal_name_full 'Journal of the American Chemical Society'
_journal_page_first 534
_journal_page_last 535
_journal_paper_doi 10.1021/ja016899h
_journal_volume 124
_journal_year 2002
_chemical_formula_sum 'C29 H47 F3 N2 O3 Ru2 S'
_chemical_formula_weight 762.90
_space_group_IT_number 14
_symmetry_cell_setting monoclinic
_symmetry_space_group_name_Hall '-P 2ybc'
_symmetry_space_group_name_H-M 'P 1 21/c 1'
_atom_sites_solution_hydrogens geom
_atom_sites_solution_primary direct
_atom_sites_solution_secondary difmap
_audit_creation_method SHELXL-97
_cell_angle_alpha 90
_cell_angle_beta 101.9810(8)
_cell_angle_gamma 90
_cell_formula_units_Z 4
_cell_length_a 10.6176(2)
_cell_length_b 15.9728(3)
_cell_length_c 19.0453(4)
_cell_measurement_reflns_used 36671
_cell_measurement_temperature 223.2
_cell_measurement_theta_max 27.5
_cell_measurement_theta_min 2.3
_cell_volume 3159.59(11)
_computing_cell_refinement 'MSC/RAXIS-RAPID Diffractometer Control'
_computing_data_collection 'MSC/RAXIS-RAPID Diffractometer Control'
_computing_data_reduction
;
teXsan for Windows version 1.06 (MSC, 1997-1999)
;
_computing_molecular_graphics
;
ORTEP-III for Windows version 1.0.4 (Farruga, 1998)
;
_computing_publication_material 'SHELXL-97 (Sheldrick, 1997)'
_computing_structure_refinement 'SHELXL-97 (Sheldrick, 1997)'
_computing_structure_solution
;
SIR92 (Altomare, et. al. 1994)
;
_diffrn_ambient_temperature 223.2
_diffrn_measured_fraction_theta_full 0.000
_diffrn_measured_fraction_theta_max 1.000
_diffrn_measurement_device 'Rigaku RAXIS-RAPID'
_diffrn_radiation_detector 'Imaging Plate'
_diffrn_radiation_monochromator graphite
_diffrn_radiation_source 'Rigaku rotating anode'
_diffrn_radiation_type 'Mo K\a'
_diffrn_radiation_wavelength 0.71069
_diffrn_reflns_av_R_equivalents 0.0000
_diffrn_reflns_av_sigmaI/netI 0.0410
_diffrn_reflns_limit_h_max 13
_diffrn_reflns_limit_h_min 0
_diffrn_reflns_limit_k_max 20
_diffrn_reflns_limit_k_min 0
_diffrn_reflns_limit_l_max 24
_diffrn_reflns_limit_l_min -24
_diffrn_reflns_number 7244
_diffrn_reflns_theta_full 0.50
_diffrn_reflns_theta_max 27.48
_diffrn_reflns_theta_min 1.68
_diffrn_standards_decay_% 0.00
_diffrn_standards_interval_count 0
_diffrn_standards_number 0
_exptl_absorpt_coefficient_mu 1.072
_exptl_absorpt_correction_T_max 1.146
_exptl_absorpt_correction_T_min 0.669
_exptl_absorpt_correction_type empirical
_exptl_crystal_colour reddishbrown
_exptl_crystal_density_diffrn 1.604
_exptl_crystal_description prism
_exptl_crystal_F_000 1560.00
_exptl_crystal_size_max 0.30
_exptl_crystal_size_mid 0.10
_exptl_crystal_size_min 0.10
_refine_diff_density_max 0.723
_refine_diff_density_min -0.777
_refine_diff_density_rms 0.134
_refine_ls_extinction_method none
_refine_ls_goodness_of_fit_ref 1.063
_refine_ls_hydrogen_treatment mixed
_refine_ls_matrix_type full
_refine_ls_number_parameters 361
_refine_ls_number_reflns 7244
_refine_ls_number_restraints 0
_refine_ls_restrained_S_all 1.063
_refine_ls_R_factor_all 0.0445
_refine_ls_R_factor_gt 0.0335
_refine_ls_shift/su_max 0.001
_refine_ls_shift/su_mean 0.000
_refine_ls_structure_factor_coef Fsqd
_refine_ls_weighting_details 'calc w=1/[\s^2^(Fo^2^)+(0.0587P)^2^+0.8841P] where P=(Fo^2^+2Fc^2^)/3'
_refine_ls_weighting_scheme calc
_refine_ls_wR_factor_gt 0.0886
_refine_ls_wR_factor_ref 0.0991
_reflns_number_gt 5914
_reflns_number_total 7244
_reflns_threshold_expression >2sigma(I)
_cod_data_source_file ja016899h_s2_3.cif
_cod_data_source_block 2e
_cod_original_cell_volume 3159.6(1)
_cod_original_sg_symbol_H-M 'P 21/c '
_cod_original_formula_sum 'C29 H47 F3 N2 O3 S Ru2 '
_cod_database_code 4114588

loop_
_symmetry_equiv_pos_as_xyz
'   +x,   +y,   +z'
'   -x,1/2+y,1/2-z'
'   -x,   -y,   -z'
'   +x,1/2-y,1/2+z'

loop_
_atom_site_label
_atom_site_type_symbol
_atom_site_fract_x
_atom_site_fract_y
_atom_site_fract_z
_atom_site_U_iso_or_equiv
_atom_site_adp_type
_atom_site_occupancy
_atom_site_symmetry_multiplicity
_atom_site_calc_flag
Ru1 Ru 0.19437(2) 0.235171(15) 0.645000(12) 0.01873(8) Uani 1 1 d
Ru2 Ru 0.30362(2) 0.401831(15) 0.675421(12) 0.01878(8) Uani 1 1 d
S1 S -0.15717(8) 0.22195(6) 0.57778(5) 0.03190(19) Uani 1 1 d
F1 F -0.1758(5) 0.0998(2) 0.4855(3) 0.1208(19) Uani 1 1 d
F2 F -0.2011(4) 0.2194(3) 0.43690(17) 0.0938(13) Uani 1 1 d
F3 F -0.3481(3) 0.1654(3) 0.4802(2) 0.0925(12) Uani 1 1 d
O1 O -0.0202(2) 0.22727(16) 0.57994(14) 0.0317(5) Uani 1 1 d
O2 O -0.2228(3) 0.3006(2) 0.57075(19) 0.0583(9) Uani 1 1 d
O3 O -0.1909(3) 0.1634(3) 0.62727(19) 0.0643(10) Uani 1 1 d
N1 N 0.1805(2) 0.34956(15) 0.58626(13) 0.0193(5) Uani 1 1 d
N2 N 0.1318(2) 0.34454(16) 0.69217(13) 0.0202(5) Uani 1 1 d
C1 C 0.1050(3) 0.38827(19) 0.62790(16) 0.0211(6) Uani 1 1 d
C2 C 0.0024(3) 0.4522(2) 0.60443(18) 0.0299(7) Uani 1 1 d
C3 C 0.1729(3) 0.3727(2) 0.51049(16) 0.0250(6) Uani 1 1 d
C4 C 0.2979(4) 0.3470(3) 0.48903(18) 0.0341(8) Uani 1 1 d
C5 C 0.0577(4) 0.3332(2) 0.46159(17) 0.0304(7) Uani 1 1 d
C6 C 0.0700(3) 0.3656(2) 0.75228(18) 0.0274(7) Uani 1 1 d
C7 C 0.1495(4) 0.3301(3) 0.82105(19) 0.0377(8) Uani 1 1 d
C8 C -0.0673(4) 0.3333(3) 0.7406(2) 0.0449(10) Uani 1 1 d
C9 C 0.2865(4) 0.1304(2) 0.60117(19) 0.0308(7) Uani 1 1 d
C10 C 0.1934(3) 0.0976(2) 0.63790(19) 0.0298(7) Uani 1 1 d
C11 C 0.2247(3) 0.1234(2) 0.71179(18) 0.0278(7) Uani 1 1 d
C12 C 0.3403(3) 0.1721(2) 0.72074(18) 0.0274(7) Uani 1 1 d
C13 C 0.3783(3) 0.1774(2) 0.65201(19) 0.0291(7) Uani 1 1 d
C14 C 0.2943(5) 0.1100(3) 0.5256(2) 0.0493(11) Uani 1 1 d
C15 C 0.0799(4) 0.0443(2) 0.6068(2) 0.0443(10) Uani 1 1 d
C16 C 0.1554(4) 0.0950(2) 0.7675(2) 0.0408(9) Uani 1 1 d
C17 C 0.4188(4) 0.2028(3) 0.7903(2) 0.0402(9) Uani 1 1 d
C18 C 0.4985(4) 0.2159(3) 0.6389(2) 0.0416(9) Uani 1 1 d
C19 C 0.4018(3) 0.4831(2) 0.76576(18) 0.0305(7) Uani 1 1 d
C20 C 0.3272(3) 0.5307(2) 0.70900(18) 0.0282(7) Uani 1 1 d
C21 C 0.3797(3) 0.5187(2) 0.64545(18) 0.0290(7) Uani 1 1 d
C22 C 0.4856(3) 0.4616(2) 0.66373(19) 0.0304(7) Uani 1 1 d
C23 C 0.4981(3) 0.4406(2) 0.73880(19) 0.0304(7) Uani 1 1 d
C24 C 0.3919(5) 0.4855(3) 0.8435(2) 0.0468(10) Uani 1 1 d
C25 C 0.2233(4) 0.5919(2) 0.7153(2) 0.0412(9) Uani 1 1 d
C26 C 0.3401(4) 0.5637(3) 0.5759(2) 0.0416(9) Uani 1 1 d
C27 C 0.5813(4) 0.4419(3) 0.6191(3) 0.0463(10) Uani 1 1 d
C28 C 0.6093(4) 0.3929(3) 0.7827(3) 0.0478(11) Uani 1 1 d
C29 C -0.2223(4) 0.1736(3) 0.4905(3) 0.0484(10) Uani 1 1 d
H1 H -0.0285 0.4730 0.6448 0.032 Uiso 1 1 d
H2 H 0.0353 0.4984 0.5817 0.032 Uiso 1 1 d
H3 H -0.0685 0.4286 0.5711 0.032 Uiso 1 1 d
H4 H 0.0658 0.4264 0.7562 0.030 Uiso 1 1 d
H5 H 0.1442 0.2713 0.8204 0.039 Uiso 1 1 d
H6 H 0.2377 0.3467 0.8255 0.039 Uiso 1 1 d
H7 H 0.1199 0.3513 0.8618 0.039 Uiso 1 1 d
H8 H -0.0955 0.3306 0.7855 0.045 Uiso 1 1 d
H9 H -0.1259 0.3686 0.7088 0.045 Uiso 1 1 d
H10 H -0.0721 0.2783 0.7207 0.045 Uiso 1 1 d
H11 H 0.1647 0.4328 0.5068 0.025 Uiso 1 1 d
H12 H 0.3613 0.3318 0.5309 0.037 Uiso 1 1 d
H13 H 0.2842 0.3014 0.4570 0.037 Uiso 1 1 d
H14 H 0.3326 0.3932 0.4664 0.037 Uiso 1 1 d
H15 H -0.0156 0.3363 0.4835 0.031 Uiso 1 1 d
H16 H 0.0382 0.3626 0.4170 0.031 Uiso 1 1 d
H17 H 0.0755 0.2766 0.4533 0.031 Uiso 1 1 d
H18 H 0.2715 0.0532 0.5150 0.052 Uiso 1 1 d
H19 H 0.2419 0.1457 0.4927 0.052 Uiso 1 1 d
H20 H 0.3832 0.1171 0.5202 0.052 Uiso 1 1 d
H21 H 0.0308 0.0299 0.6413 0.024 Uiso 1 1 d
H22 H 0.0206 0.0755 0.5684 0.024 Uiso 1 1 d
H23 H 0.1040 -0.0047 0.5850 0.024 Uiso 1 1 d
H24 H 0.0707 0.1192 0.7600 0.043 Uiso 1 1 d
H25 H 0.1462 0.0354 0.7671 0.043 Uiso 1 1 d
H26 H 0.2009 0.1114 0.8145 0.043 Uiso 1 1 d
H27 H 0.4967 0.1717 0.8029 0.042 Uiso 1 1 d
H28 H 0.4365 0.2601 0.7879 0.042 Uiso 1 1 d
H29 H 0.3708 0.1939 0.8280 0.042 Uiso 1 1 d
H30 H 0.5503 0.1762 0.6193 0.044 Uiso 1 1 d
H31 H 0.4820 0.2624 0.6074 0.044 Uiso 1 1 d
H32 H 0.5517 0.2356 0.6839 0.044 Uiso 1 1 d
H33 H 0.4670 0.5074 0.8730 0.050 Uiso 1 1 d
H34 H 0.3198 0.5214 0.8486 0.050 Uiso 1 1 d
H35 H 0.3744 0.4312 0.8597 0.050 Uiso 1 1 d
H36 H 0.2284 0.6073 0.7644 0.044 Uiso 1 1 d
H37 H 0.2318 0.6415 0.6885 0.044 Uiso 1 1 d
H38 H 0.1403 0.5682 0.6971 0.044 Uiso 1 1 d
H39 H 0.3938 0.6107 0.5725 0.045 Uiso 1 1 d
H40 H 0.3435 0.5270 0.5357 0.045 Uiso 1 1 d
H41 H 0.2526 0.5831 0.5694 0.045 Uiso 1 1 d
H42 H 0.5680 0.3859 0.6012 0.048 Uiso 1 1 d
H43 H 0.5753 0.4797 0.5812 0.048 Uiso 1 1 d
H44 H 0.6664 0.4445 0.6492 0.048 Uiso 1 1 d
H45 H 0.5996 0.3888 0.8313 0.051 Uiso 1 1 d
H46 H 0.6129 0.3375 0.7640 0.051 Uiso 1 1 d
H47 H 0.6889 0.4204 0.7819 0.051 Uiso 1 1 d

loop_
_atom_site_aniso_label
_atom_site_aniso_U_11
_atom_site_aniso_U_22
_atom_site_aniso_U_33
_atom_site_aniso_U_23
_atom_site_aniso_U_13
_atom_site_aniso_U_12
Ru1 0.01979(13) 0.01881(13) 0.01819(12) 0.00235(8) 0.00533(9) 0.00422(9)
Ru2 0.01795(13) 0.02082(13) 0.01719(12) 0.00109(8) 0.00281(9) 0.00221(9)
S1 0.0252(4) 0.0363(5) 0.0344(4) -0.0045(4) 0.0068(3) -0.0012(3)
F1 0.131(4) 0.079(3) 0.123(3) -0.066(2) -0.039(3) 0.042(2)
F2 0.106(3) 0.128(3) 0.0401(15) -0.0123(18) -0.0017(17) -0.056(3)
F3 0.0450(17) 0.141(4) 0.082(2) -0.037(2) -0.0070(16) -0.029(2)
O1 0.0231(12) 0.0360(13) 0.0349(13) 0.0000(10) 0.0033(10) -0.0021(10)
O2 0.0455(18) 0.0535(19) 0.067(2) -0.0244(16) -0.0098(16) 0.0211(15)
O3 0.0487(19) 0.088(3) 0.061(2) 0.0199(19) 0.0212(16) -0.0195(18)
N1 0.0210(12) 0.0189(11) 0.0181(11) 0.0007(9) 0.0046(10) 0.0021(10)
N2 0.0214(13) 0.0212(12) 0.0182(11) -0.0002(9) 0.0046(10) 0.0016(10)
C1 0.0185(14) 0.0228(15) 0.0207(14) -0.0007(11) 0.0012(11) 0.0015(11)
C2 0.0288(17) 0.0305(17) 0.0288(16) 0.0004(13) 0.0022(13) 0.0104(14)
C3 0.0323(17) 0.0259(15) 0.0170(13) 0.0043(12) 0.0054(12) 0.0039(13)
C4 0.0333(19) 0.049(2) 0.0220(15) 0.0016(15) 0.0109(14) 0.0002(16)
C5 0.0383(19) 0.0310(17) 0.0206(14) 0.0026(13) 0.0032(14) -0.0004(15)
C6 0.0269(16) 0.0328(17) 0.0257(15) -0.0063(13) 0.0128(13) 0.0007(14)
C7 0.040(2) 0.050(2) 0.0229(16) 0.0014(15) 0.0080(15) -0.0006(18)
C8 0.0286(19) 0.073(3) 0.037(2) -0.006(2) 0.0169(16) -0.0016(19)
C9 0.0384(19) 0.0258(16) 0.0302(17) 0.0030(13) 0.0115(15) 0.0135(15)
C10 0.0341(19) 0.0199(15) 0.0346(18) 0.0010(13) 0.0052(15) 0.0079(13)
C11 0.0303(17) 0.0225(15) 0.0304(17) 0.0096(13) 0.0057(14) 0.0058(13)
C12 0.0260(16) 0.0245(16) 0.0314(16) 0.0077(13) 0.0051(13) 0.0098(13)
C13 0.0264(16) 0.0274(16) 0.0345(17) 0.0072(14) 0.0088(14) 0.0116(14)
C14 0.073(3) 0.041(2) 0.037(2) -0.0056(17) 0.017(2) 0.021(2)
C15 0.048(2) 0.0255(18) 0.055(2) -0.0019(17) 0.001(2) 0.0000(17)
C16 0.047(2) 0.038(2) 0.041(2) 0.0136(16) 0.0157(18) -0.0016(17)
C17 0.035(2) 0.045(2) 0.0363(19) 0.0084(17) -0.0037(16) 0.0065(17)
C18 0.0289(19) 0.040(2) 0.060(3) 0.0085(19) 0.0193(18) 0.0080(16)
C19 0.0309(18) 0.0327(18) 0.0260(16) -0.0035(13) 0.0016(14) -0.0073(14)
C20 0.0267(16) 0.0240(15) 0.0320(17) -0.0067(13) 0.0015(13) -0.0012(13)
C21 0.0329(18) 0.0252(16) 0.0275(16) 0.0005(13) 0.0028(14) -0.0054(14)
C22 0.0253(16) 0.0323(18) 0.0337(17) -0.0008(14) 0.0060(14) -0.0055(14)
C23 0.0217(15) 0.0320(18) 0.0336(17) 0.0010(14) -0.0030(13) -0.0028(14)
C24 0.063(3) 0.052(2) 0.0231(17) -0.0085(17) 0.0040(18) -0.016(2)
C25 0.038(2) 0.0308(19) 0.051(2) -0.0162(17) 0.0015(18) 0.0050(16)
C26 0.051(2) 0.0337(19) 0.0366(19) 0.0093(16) 0.0000(17) -0.0083(18)
C27 0.037(2) 0.050(2) 0.058(3) -0.008(2) 0.0242(19) -0.0117(19)
C28 0.028(2) 0.046(2) 0.060(3) 0.004(2) -0.0128(19) -0.0018(17)
C29 0.041(2) 0.048(2) 0.051(3) -0.014(2) -0.0018(19) -0.0070(19)

loop_
_atom_type_symbol
_atom_type_description
_atom_type_scat_dispersion_real
_atom_type_scat_dispersion_imag
_atom_type_scat_source
C C 0.0033 0.0016 'International Tables Vol C Tables 4.2.6.8 and 6.1.1.4'
H H 0.0000 0.0000 'International Tables Vol C Tables 4.2.6.8 and 6.1.1.4'
N N 0.0061 0.0033 'International Tables Vol C Tables 4.2.6.8 and 6.1.1.4'
O O 0.0106 0.0060 'International Tables Vol C Tables 4.2.6.8 and 6.1.1.4'
F F 0.0171 0.0103 'International Tables Vol C Tables 4.2.6.8 and 6.1.1.4'
S S 0.1246 0.1234 'International Tables Vol C Tables 4.2.6.8 and 6.1.1.4'
Ru Ru -1.2594 0.8363 'International Tables Vol C Tables 4.2.6.8 and 6.1.1.4'

loop_
_geom_angle_atom_site_label_1
_geom_angle_atom_site_label_2
_geom_angle_atom_site_label_3
_geom_angle
N1 Ru1 N2 61.65(9)
N1 Ru1 C12 136.03(12)
N2 Ru1 C12 110.32(12)
N1 Ru1 C13 111.44(12)
N2 Ru1 C13 133.42(12)
C12 Ru1 C13 39.64(13)
N1 Ru1 C11 174.52(12)
N2 Ru1 C11 116.55(11)
C12 Ru1 C11 38.79(13)
C13 Ru1 C11 65.62(13)
N1 Ru1 C9 116.28(11)
N2 Ru1 C9 171.75(13)
C12 Ru1 C9 65.07(13)
C13 Ru1 C9 38.70(14)
C11 Ru1 C9 64.68(13)
N1 Ru1 C10 145.53(11)
N2 Ru1 C10 147.75(12)
C12 Ru1 C10 64.18(13)
C13 Ru1 C10 64.25(14)
C11 Ru1 C10 38.32(13)
C9 Ru1 C10 37.85(13)
N1 Ru1 O1 79.41(9)
N2 Ru1 O1 85.06(9)
C12 Ru1 O1 144.55(11)
C13 Ru1 O1 141.17(12)
C11 Ru1 O1 105.81(11)
C9 Ru1 O1 102.59(12)
C10 Ru1 O1 85.57(11)
N1 Ru1 Ru2 45.77(7)
N2 Ru1 Ru2 46.66(7)
C12 Ru1 Ru2 95.37(9)
C13 Ru1 Ru2 93.51(10)
C11 Ru1 Ru2 128.95(10)
C9 Ru1 Ru2 125.68(10)
C10 Ru1 Ru2 157.04(10)
O1 Ru1 Ru2 117.02(6)
N1 Ru2 N2 62.48(10)
N1 Ru2 C1 38.33(11)
N2 Ru2 C1 38.09(11)
N1 Ru2 C20 129.60(11)
N2 Ru2 C20 114.68(12)
C1 Ru2 C20 105.51(12)
N1 Ru2 C21 109.64(11)
N2 Ru2 C21 142.49(12)
C1 Ru2 C21 111.61(13)
C20 Ru2 C21 39.22(13)
N1 Ru2 C22 120.25(12)
N2 Ru2 C22 177.21(11)
C1 Ru2 C22 144.36(13)
C20 Ru2 C22 64.33(13)
C21 Ru2 C22 38.33(13)
N1 Ru2 C19 166.26(12)
N2 Ru2 C19 114.39(11)
C1 Ru2 C19 130.56(12)
C20 Ru2 C19 37.73(13)
C21 Ru2 C19 63.92(13)
C22 Ru2 C19 63.13(13)
N1 Ru2 C23 153.49(12)
N2 Ru2 C23 139.35(11)
C1 Ru2 C23 167.02(12)
C20 Ru2 C23 62.70(13)
C21 Ru2 C23 63.38(13)
C22 Ru2 C23 37.88(13)
C19 Ru2 C23 36.65(13)
N1 Ru2 Ru1 46.95(7)
N2 Ru2 Ru1 46.93(7)
C1 Ru2 Ru1 60.23(8)
C20 Ru2 Ru1 161.58(9)
C21 Ru2 Ru1 153.31(9)
C22 Ru2 Ru1 134.08(9)
C19 Ru2 Ru1 141.93(9)
C23 Ru2 Ru1 129.84(9)
O3 S1 O2 117.0(2)
O3 S1 O1 114.08(19)
O2 S1 O1 114.72(19)
O3 S1 C29 103.0(2)
O2 S1 C29 101.6(2)
O1 S1 C29 103.75(19)
S1 O1 Ru1 150.69(16)
C1 N1 C3 121.9(3)
C1 N1 Ru2 72.23(16)
C3 N1 Ru2 126.3(2)
C1 N1 Ru1 93.87(18)
C3 N1 Ru1 135.4(2)
Ru2 N1 Ru1 87.28(9)
C1 N2 C6 121.9(3)
C1 N2 Ru2 71.06(17)
C6 N2 Ru2 123.7(2)
C1 N2 Ru1 93.76(18)
C6 N2 Ru1 138.0(2)
Ru2 N2 Ru1 86.42(9)
N1 C1 N2 104.1(2)
N1 C1 C2 127.4(3)
N2 C1 C2 127.7(3)
N1 C1 Ru2 69.44(16)
N2 C1 Ru2 70.84(17)
C2 C1 Ru2 131.0(2)
N1 C3 C5 111.8(3)
N1 C3 C4 108.8(3)
C5 C3 C4 111.2(3)
N2 C6 C7 109.2(3)
N2 C6 C8 112.2(3)
C7 C6 C8 110.2(3)
C10 C9 C13 107.7(3)
C10 C9 C14 125.1(4)
C13 C9 C14 126.7(4)
C10 C9 Ru1 71.57(19)
C13 C9 Ru1 68.76(18)
C14 C9 Ru1 130.7(3)
C9 C10 C11 109.4(3)
C9 C10 C15 126.9(4)
C11 C10 C15 123.7(3)
C9 C10 Ru1 70.58(19)
C11 C10 Ru1 69.93(19)
C15 C10 Ru1 125.9(2)
C12 C11 C10 106.9(3)
C12 C11 C16 128.4(3)
C10 C11 C16 124.4(3)
C12 C11 Ru1 69.09(17)
C10 C11 Ru1 71.75(18)
C16 C11 Ru1 129.3(3)
C11 C12 C13 108.4(3)
C11 C12 C17 126.2(3)
C13 C12 C17 124.9(3)
C11 C12 Ru1 72.12(18)
C13 C12 Ru1 70.23(18)
C17 C12 Ru1 129.5(2)
C9 C13 C12 107.5(3)
C9 C13 C18 126.2(3)
C12 C13 C18 125.9(3)
C9 C13 Ru1 72.54(19)
C12 C13 Ru1 70.12(18)
C18 C13 Ru1 128.1(2)
C23 C19 C20 108.2(3)
C23 C19 C24 125.0(3)
C20 C19 C24 126.4(4)
C23 C19 Ru2 72.36(19)
C20 C19 Ru2 68.10(18)
C24 C19 Ru2 131.0(3)
C19 C20 C21 108.4(3)
C19 C20 C25 126.3(3)
C21 C20 C25 124.9(3)
C19 C20 Ru2 74.18(19)
C21 C20 Ru2 70.52(18)
C25 C20 Ru2 127.3(2)
C22 C21 C20 107.5(3)
C22 C21 C26 125.8(3)
C20 C21 C26 126.5(3)
C22 C21 Ru2 72.73(19)
C20 C21 Ru2 70.26(19)
C26 C21 Ru2 126.9(3)
C21 C22 C23 107.1(3)
C21 C22 C27 126.2(3)
C23 C22 C27 125.6(3)
C21 C22 Ru2 68.94(19)
C23 C22 Ru2 72.70(19)
C27 C22 Ru2 133.0(3)
C19 C23 C22 108.9(3)
C19 C23 C28 125.9(4)
C22 C23 C28 124.5(4)
C19 C23 Ru2 70.99(19)
C22 C23 Ru2 69.42(19)
C28 C23 Ru2 133.3(3)
F1 C29 F2 108.8(5)
F1 C29 F3 106.9(4)
F2 C29 F3 105.8(4)
F1 C29 S1 112.0(4)
F2 C29 S1 112.2(3)
F3 C29 S1 110.9(3)

loop_
_geom_bond_atom_site_label_1
_geom_bond_atom_site_label_2
_geom_bond_distance
Ru1 N1 2.131(2)
Ru1 N2 2.132(2)
Ru1 C12 2.137(3)
Ru1 C13 2.139(3)
Ru1 C11 2.177(3)
Ru1 C9 2.189(3)
Ru1 C10 2.202(3)
Ru1 O1 2.360(2)
Ru1 Ru2 2.9135(4)
Ru2 N1 2.090(3)
Ru2 N2 2.123(3)
Ru2 C1 2.126(3)
Ru2 C20 2.154(3)
Ru2 C21 2.157(3)
Ru2 C22 2.207(3)
Ru2 C19 2.233(3)
Ru2 C23 2.251(3)
S1 O3 1.425(3)
S1 O2 1.428(3)
S1 O1 1.449(3)
S1 C29 1.833(4)
F1 C29 1.288(6)
F2 C29 1.313(6)
F3 C29 1.316(5)
N1 C1 1.384(4)
N1 C3 1.476(4)
N2 C1 1.387(4)
N2 C6 1.472(4)
C1 C2 1.493(4)
C3 C5 1.513(5)
C3 C4 1.523(5)
C6 C7 1.513(5)
C6 C8 1.519(5)
C9 C10 1.424(5)
C9 C13 1.435(5)
C9 C14 1.495(5)
C10 C11 1.438(5)
C10 C15 1.494(5)
C11 C12 1.433(5)
C11 C16 1.482(5)
C12 C13 1.450(5)
C12 C17 1.494(5)
C13 C18 1.484(5)
C19 C23 1.410(5)
C19 C20 1.420(5)
C19 C24 1.506(5)
C20 C21 1.447(5)
C20 C25 1.497(5)
C21 C22 1.434(5)
C21 C26 1.489(5)
C22 C23 1.448(5)
C22 C27 1.487(5)
C23 C28 1.504(5)

loop_
_geom_torsion_atom_site_label_1
_geom_torsion_atom_site_label_2
_geom_torsion_atom_site_label_3
_geom_torsion_atom_site_label_4
_geom_torsion
N2 Ru1 Ru2 N1 -90.44(13)
C12 Ru1 Ru2 N1 156.55(13)
C13 Ru1 Ru2 N1 116.83(13)
C11 Ru1 Ru2 N1 177.99(15)
C9 Ru1 Ru2 N1 93.54(15)
C10 Ru1 Ru2 N1 130.7(3)
O1 Ru1 Ru2 N1 -38.33(12)
N1 Ru1 Ru2 N2 90.44(13)
C12 Ru1 Ru2 N2 -113.01(13)
C13 Ru1 Ru2 N2 -152.74(13)
C11 Ru1 Ru2 N2 -91.57(15)
C9 Ru1 Ru2 N2 -176.03(14)
C10 Ru1 Ru2 N2 -138.9(3)
O1 Ru1 Ru2 N2 52.11(12)
N1 Ru1 Ru2 C1 45.38(13)
N2 Ru1 Ru2 C1 -45.05(13)
C12 Ru1 Ru2 C1 -158.07(13)
C13 Ru1 Ru2 C1 162.21(13)
C11 Ru1 Ru2 C1 -136.62(15)
C9 Ru1 Ru2 C1 138.92(15)
C10 Ru1 Ru2 C1 176.1(3)
O1 Ru1 Ru2 C1 7.05(11)
N1 Ru1 Ru2 C20 87.4(3)
N2 Ru1 Ru2 C20 -3.0(3)
C12 Ru1 Ru2 C20 -116.0(3)
C13 Ru1 Ru2 C20 -155.7(3)
C11 Ru1 Ru2 C20 -94.6(3)
C9 Ru1 Ru2 C20 -179.0(3)
C10 Ru1 Ru2 C20 -141.9(4)
O1 Ru1 Ru2 C20 49.1(3)
N1 Ru1 Ru2 C21 -33.5(2)
N2 Ru1 Ru2 C21 -123.9(2)
C12 Ru1 Ru2 C21 123.1(2)
C13 Ru1 Ru2 C21 83.3(2)
C11 Ru1 Ru2 C21 144.5(2)
C9 Ru1 Ru2 C21 60.1(2)
C10 Ru1 Ru2 C21 97.2(3)
O1 Ru1 Ru2 C21 -71.8(2)
N1 Ru1 Ru2 C22 -93.16(16)
N2 Ru1 Ru2 C22 176.41(16)
C12 Ru1 Ru2 C22 63.39(16)
C13 Ru1 Ru2 C22 23.67(16)
C11 Ru1 Ru2 C22 84.84(17)
C9 Ru1 Ru2 C22 0.38(17)
C10 Ru1 Ru2 C22 37.5(3)
O1 Ru1 Ru2 C22 -131.49(15)
N1 Ru1 Ru2 C19 164.37(18)
N2 Ru1 Ru2 C19 73.93(18)
C12 Ru1 Ru2 C19 -39.08(18)
C13 Ru1 Ru2 C19 -78.80(18)
C11 Ru1 Ru2 C19 -17.6(2)
C9 Ru1 Ru2 C19 -102.09(19)
C10 Ru1 Ru2 C19 -65.0(3)
O1 Ru1 Ru2 C19 126.04(17)
N1 Ru1 Ru2 C23 -144.62(15)
N2 Ru1 Ru2 C23 124.94(15)
C12 Ru1 Ru2 C23 11.93(15)
C13 Ru1 Ru2 C23 -27.80(15)
C11 Ru1 Ru2 C23 33.37(17)
C9 Ru1 Ru2 C23 -51.09(17)
C10 Ru1 Ru2 C23 -13.9(3)
O1 Ru1 Ru2 C23 177.05(14)
O3 S1 O1 Ru1 -44.2(4)
O2 S1 O1 Ru1 94.7(3)
C29 S1 O1 Ru1 -155.4(3)
N1 Ru1 O1 S1 -119.4(3)
N2 Ru1 O1 S1 -57.3(3)
C12 Ru1 O1 S1 61.4(4)
C13 Ru1 O1 S1 129.5(3)
C11 Ru1 O1 S1 58.9(3)
C9 Ru1 O1 S1 125.8(3)
C10 Ru1 O1 S1 91.8(3)
Ru2 Ru1 O1 S1 -92.5(3)
N2 Ru2 N1 C1 39.48(17)
C20 Ru2 N1 C1 -60.9(2)
C21 Ru2 N1 C1 -100.32(19)
C22 Ru2 N1 C1 -141.19(19)
C19 Ru2 N1 C1 -40.7(5)
C23 Ru2 N1 C1 -169.8(2)
Ru1 Ru2 N1 C1 94.94(18)
N2 Ru2 N1 C3 156.4(3)
C1 Ru2 N1 C3 116.9(3)
C20 Ru2 N1 C3 56.0(3)
C21 Ru2 N1 C3 16.6(3)
C22 Ru2 N1 C3 -24.3(3)
C19 Ru2 N1 C3 76.2(5)
C23 Ru2 N1 C3 -52.9(4)
Ru1 Ru2 N1 C3 -148.2(3)
N2 Ru2 N1 Ru1 -55.46(9)
C1 Ru2 N1 Ru1 -94.94(17)
C20 Ru2 N1 Ru1 -155.82(13)
C21 Ru2 N1 Ru1 164.74(11)
C22 Ru2 N1 Ru1 123.87(12)
C19 Ru2 N1 Ru1 -135.6(4)
C23 Ru2 N1 Ru1 95.2(2)
N2 Ru1 N1 C1 -16.26(17)
C12 Ru1 N1 C1 -106.8(2)
C13 Ru1 N1 C1 -145.10(19)
C11 Ru1 N1 C1 -88.5(12)
C9 Ru1 N1 C1 172.74(19)
C10 Ru1 N1 C1 139.5(2)
O1 Ru1 N1 C1 73.82(18)
Ru2 Ru1 N1 C1 -71.98(17)
N2 Ru1 N1 C3 -161.5(3)
C12 Ru1 N1 C3 108.0(3)
C13 Ru1 N1 C3 69.6(3)
C11 Ru1 N1 C3 126.2(11)
C9 Ru1 N1 C3 27.5(3)
C10 Ru1 N1 C3 -5.7(4)
O1 Ru1 N1 C3 -71.4(3)
Ru2 Ru1 N1 C3 142.8(3)
N2 Ru1 N1 Ru2 55.72(10)
C12 Ru1 N1 Ru2 -34.80(18)
C13 Ru1 N1 Ru2 -73.12(13)
C11 Ru1 N1 Ru2 -16.6(12)
C9 Ru1 N1 Ru2 -115.29(13)
C10 Ru1 N1 Ru2 -148.49(18)
O1 Ru1 N1 Ru2 145.80(10)
N1 Ru2 N2 C1 -39.73(16)
C20 Ru2 N2 C1 83.74(19)
C21 Ru2 N2 C1 47.0(3)
C22 Ru2 N2 C1 152(2)
C19 Ru2 N2 C1 125.37(18)
C23 Ru2 N2 C1 159.9(2)
Ru1 Ru2 N2 C1 -95.22(17)
N1 Ru2 N2 C6 -156.0(3)
C1 Ru2 N2 C6 -116.3(3)
C20 Ru2 N2 C6 -32.6(3)
C21 Ru2 N2 C6 -69.3(3)
C22 Ru2 N2 C6 36(2)
C19 Ru2 N2 C6 9.1(3)
C23 Ru2 N2 C6 43.6(3)
Ru1 Ru2 N2 C6 148.5(3)
N1 Ru2 N2 Ru1 55.49(9)
C1 Ru2 N2 Ru1 95.22(17)
C20 Ru2 N2 Ru1 178.96(11)
C21 Ru2 N2 Ru1 142.25(16)
C22 Ru2 N2 Ru1 -112(2)
C19 Ru2 N2 Ru1 -139.41(11)
C23 Ru2 N2 Ru1 -104.92(17)
N1 Ru1 N2 C1 16.23(17)
C12 Ru1 N2 C1 148.48(19)
C13 Ru1 N2 C1 109.7(2)
C11 Ru1 N2 C1 -169.61(18)
C9 Ru1 N2 C1 93.8(8)
C10 Ru1 N2 C1 -138.0(2)
O1 Ru1 N2 C1 -64.39(18)
Ru2 Ru1 N2 C1 70.73(17)
N1 Ru1 N2 C6 166.0(3)
C12 Ru1 N2 C6 -61.7(3)
C13 Ru1 N2 C6 -100.4(3)
C11 Ru1 N2 C6 -19.8(3)
C9 Ru1 N2 C6 -116.4(8)
C10 Ru1 N2 C6 11.8(4)
O1 Ru1 N2 C6 85.4(3)
Ru2 Ru1 N2 C6 -139.5(3)
N1 Ru1 N2 Ru2 -54.50(9)
C12 Ru1 N2 Ru2 77.74(12)
C13 Ru1 N2 Ru2 39.01(17)
C11 Ru1 N2 Ru2 119.66(12)
C9 Ru1 N2 Ru2 23.1(8)
C10 Ru1 N2 Ru2 151.27(19)
O1 Ru1 N2 Ru2 -135.12(9)
C3 N1 C1 N2 174.9(3)
Ru2 N1 C1 N2 -62.90(19)
Ru1 N1 C1 N2 23.0(2)
C3 N1 C1 C2 4.3(5)
Ru2 N1 C1 C2 126.5(3)
Ru1 N1 C1 C2 -147.6(3)
C3 N1 C1 Ru2 -122.2(3)
Ru1 N1 C1 Ru2 85.90(9)
C6 N2 C1 N1 -179.6(3)
Ru2 N2 C1 N1 61.92(19)
Ru1 N2 C1 N1 -23.0(2)
C6 N2 C1 C2 -9.0(5)
Ru2 N2 C1 C2 -127.5(3)
Ru1 N2 C1 C2 147.6(3)
C6 N2 C1 Ru2 118.5(3)
Ru1 N2 C1 Ru2 -84.91(9)
N2 Ru2 C1 N1 -113.9(2)
C20 Ru2 C1 N1 135.68(17)
C21 Ru2 C1 N1 94.70(18)
C22 Ru2 C1 N1 68.3(3)
C19 Ru2 C1 N1 168.23(17)
C23 Ru2 C1 N1 159.4(5)
Ru1 Ru2 C1 N1 -57.00(14)
N1 Ru2 C1 N2 113.9(2)
C20 Ru2 C1 N2 -110.38(18)
C21 Ru2 C1 N2 -151.36(17)
C22 Ru2 C1 N2 -177.77(19)
C19 Ru2 C1 N2 -77.8(2)
C23 Ru2 C1 N2 -86.6(6)
Ru1 Ru2 C1 N2 56.94(14)
N1 Ru2 C1 C2 -122.2(4)
N2 Ru2 C1 C2 123.8(4)
C20 Ru2 C1 C2 13.4(3)
C21 Ru2 C1 C2 -27.5(3)
C22 Ru2 C1 C2 -54.0(4)
C19 Ru2 C1 C2 46.0(4)
C23 Ru2 C1 C2 37.2(7)
Ru1 Ru2 C1 C2 -179.2(3)
C1 N1 C3 C5 -79.3(4)
Ru2 N1 C3 C5 -169.9(2)
Ru1 N1 C3 C5 58.7(4)
C1 N1 C3 C4 157.7(3)
Ru2 N1 C3 C4 67.0(3)
Ru1 N1 C3 C4 -64.4(4)
C1 N2 C6 C7 -160.2(3)
Ru2 N2 C6 C7 -72.8(3)
Ru1 N2 C6 C7 56.0(4)
C1 N2 C6 C8 77.3(4)
Ru2 N2 C6 C8 164.7(3)
Ru1 N2 C6 C8 -66.5(4)
N1 Ru1 C9 C10 -149.67(19)
N2 Ru1 C9 C10 136.9(7)
C12 Ru1 C9 C10 79.4(2)
C13 Ru1 C9 C10 118.3(3)
C11 Ru1 C9 C10 36.3(2)
O1 Ru1 C9 C10 -65.4(2)
Ru2 Ru1 C9 C10 157.43(17)
N1 Ru1 C9 C13 92.0(2)
N2 Ru1 C9 C13 18.6(9)
C12 Ru1 C9 C13 -38.93(19)
C11 Ru1 C9 C13 -82.0(2)
C10 Ru1 C9 C13 -118.3(3)
O1 Ru1 C9 C13 176.31(18)
Ru2 Ru1 C9 C13 39.1(2)
N1 Ru1 C9 C14 -28.8(5)
N2 Ru1 C9 C14 -102.2(8)
C12 Ru1 C9 C14 -159.7(5)
C13 Ru1 C9 C14 -120.8(5)
C11 Ru1 C9 C14 157.2(5)
C10 Ru1 C9 C14 120.9(5)
O1 Ru1 C9 C14 55.5(4)
Ru2 Ru1 C9 C14 -81.7(4)
C13 C9 C10 C11 0.2(4)
C14 C9 C10 C11 173.3(3)
Ru1 C9 C10 C11 -59.3(2)
C13 C9 C10 C15 -179.7(3)
C14 C9 C10 C15 -6.5(6)
Ru1 C9 C10 C15 120.8(4)
C13 C9 C10 Ru1 59.5(2)
C14 C9 C10 Ru1 -127.3(4)
N1 Ru1 C10 C9 53.1(3)
N2 Ru1 C10 C9 -169.4(2)
C12 Ru1 C10 C9 -81.9(2)
C13 Ru1 C10 C9 -37.7(2)
C11 Ru1 C10 C9 -120.3(3)
O1 Ru1 C10 C9 117.1(2)
Ru2 Ru1 C10 C9 -53.1(3)
N1 Ru1 C10 C11 173.42(19)
N2 Ru1 C10 C11 -49.1(3)
C12 Ru1 C10 C11 38.3(2)
C13 Ru1 C10 C11 82.6(2)
C9 Ru1 C10 C11 120.3(3)
O1 Ru1 C10 C11 -122.6(2)
Ru2 Ru1 C10 C11 67.2(3)
N1 Ru1 C10 C15 -68.9(4)
N2 Ru1 C10 C15 68.6(4)
C12 Ru1 C10 C15 156.1(4)
C13 Ru1 C10 C15 -159.7(4)
C11 Ru1 C10 C15 117.7(4)
C9 Ru1 C10 C15 -122.0(4)
O1 Ru1 C10 C15 -4.9(3)
Ru2 Ru1 C10 C15 -175.1(2)
C9 C10 C11 C12 -0.8(4)
C15 C10 C11 C12 179.1(3)
Ru1 C10 C11 C12 -60.5(2)
C9 C10 C11 C16 -174.6(3)
C15 C10 C11 C16 5.3(5)
Ru1 C10 C11 C16 125.7(3)
C9 C10 C11 Ru1 59.7(2)
C15 C10 C11 Ru1 -120.4(3)
N1 Ru1 C11 C12 -20.3(13)
N2 Ru1 C11 C12 -89.9(2)
C13 Ru1 C11 C12 38.2(2)
C9 Ru1 C11 C12 81.0(2)
C10 Ru1 C11 C12 116.9(3)
O1 Ru1 C11 C12 177.74(18)
Ru2 Ru1 C11 C12 -35.5(2)
N1 Ru1 C11 C10 -137.2(11)
N2 Ru1 C11 C10 153.18(19)
C12 Ru1 C11 C10 -116.9(3)
C13 Ru1 C11 C10 -78.7(2)
C9 Ru1 C11 C10 -35.9(2)
O1 Ru1 C11 C10 60.8(2)
Ru2 Ru1 C11 C10 -152.46(17)
N1 Ru1 C11 C16 102.8(12)
N2 Ru1 C11 C16 33.3(4)
C12 Ru1 C11 C16 123.1(4)
C13 Ru1 C11 C16 161.4(4)
C9 Ru1 C11 C16 -155.8(4)
C10 Ru1 C11 C16 -119.9(4)
O1 Ru1 C11 C16 -59.1(4)
Ru2 Ru1 C11 C16 87.6(4)
C10 C11 C12 C13 1.0(3)
C16 C11 C12 C13 174.5(3)
Ru1 C11 C12 C13 -61.2(2)
C10 C11 C12 C17 -171.4(3)
C16 C11 C12 C17 2.1(6)
Ru1 C11 C12 C17 126.3(3)
C10 C11 C12 Ru1 62.2(2)
C16 C11 C12 Ru1 -124.3(4)
N1 Ru1 C12 C11 177.26(17)
N2 Ru1 C12 C11 107.5(2)
C13 Ru1 C12 C11 -118.0(3)
C9 Ru1 C12 C11 -80.0(2)
C10 Ru1 C12 C11 -37.9(2)
O1 Ru1 C12 C11 -3.8(3)
Ru2 Ru1 C12 C11 153.01(18)
N1 Ru1 C12 C13 -64.8(3)
N2 Ru1 C12 C13 -134.6(2)
C11 Ru1 C12 C13 118.0(3)
C9 Ru1 C12 C13 38.0(2)
C10 Ru1 C12 C13 80.1(2)
O1 Ru1 C12 C13 114.2(2)
Ru2 Ru1 C12 C13 -89.03(19)
N1 Ru1 C12 C17 54.7(4)
N2 Ru1 C12 C17 -15.1(4)
C13 Ru1 C12 C17 119.5(4)
C11 Ru1 C12 C17 -122.6(4)
C9 Ru1 C12 C17 157.5(4)
C10 Ru1 C12 C17 -160.5(4)
O1 Ru1 C12 C17 -126.3(3)
Ru2 Ru1 C12 C17 30.4(3)
C10 C9 C13 C12 0.5(4)
C14 C9 C13 C12 -172.6(3)
Ru1 C9 C13 C12 61.8(2)
C10 C9 C13 C18 173.9(3)
C14 C9 C13 C18 0.9(6)
Ru1 C9 C13 C18 -124.8(3)
C10 C9 C13 Ru1 -61.3(2)
C14 C9 C13 Ru1 125.7(4)
C11 C12 C13 C9 -0.9(4)
C17 C12 C13 C9 171.7(3)
Ru1 C12 C13 C9 -63.3(2)
C11 C12 C13 C18 -174.4(3)
C17 C12 C13 C18 -1.8(5)
Ru1 C12 C13 C18 123.2(3)
C11 C12 C13 Ru1 62.4(2)
C17 C12 C13 Ru1 -125.0(3)
N1 Ru1 C13 C9 -105.7(2)
N2 Ru1 C13 C9 -176.39(17)
C12 Ru1 C13 C9 116.7(3)
C11 Ru1 C13 C9 79.3(2)
C10 Ru1 C13 C9 36.9(2)
O1 Ru1 C13 C9 -5.7(3)
Ru2 Ru1 C13 C9 -149.09(18)
N1 Ru1 C13 C12 137.57(19)
N2 Ru1 C13 C12 66.9(2)
C11 Ru1 C13 C12 -37.4(2)
C9 Ru1 C13 C12 -116.7(3)
C10 Ru1 C13 C12 -79.9(2)
O1 Ru1 C13 C12 -122.5(2)
Ru2 Ru1 C13 C12 94.18(19)
N1 Ru1 C13 C18 17.0(4)
N2 Ru1 C13 C18 -53.7(4)
C12 Ru1 C13 C18 -120.6(4)
C11 Ru1 C13 C18 -158.0(4)
C9 Ru1 C13 C18 122.7(4)
C10 Ru1 C13 C18 159.6(4)
O1 Ru1 C13 C18 117.0(3)
Ru2 Ru1 C13 C18 -26.4(3)
N1 Ru2 C19 C23 -144.5(4)
N2 Ru2 C19 C23 141.8(2)
C1 Ru2 C19 C23 -176.70(19)
C20 Ru2 C19 C23 -118.8(3)
C21 Ru2 C19 C23 -79.8(2)
C22 Ru2 C19 C23 -36.7(2)
Ru1 Ru2 C19 C23 91.4(2)
N1 Ru2 C19 C20 -25.8(6)
N2 Ru2 C19 C20 -99.4(2)
C1 Ru2 C19 C20 -57.9(3)
C21 Ru2 C19 C20 39.0(2)
C22 Ru2 C19 C20 82.0(2)
C23 Ru2 C19 C20 118.8(3)
Ru1 Ru2 C19 C20 -149.80(17)
N1 Ru2 C19 C24 94.0(6)
N2 Ru2 C19 C24 20.4(4)
C1 Ru2 C19 C24 61.9(4)
C20 Ru2 C19 C24 119.8(5)
C21 Ru2 C19 C24 158.8(4)
C22 Ru2 C19 C24 -158.2(4)
C23 Ru2 C19 C24 -121.4(5)
Ru1 Ru2 C19 C24 -30.0(5)
C23 C19 C20 C21 -1.1(4)
C24 C19 C20 C21 171.8(3)
Ru2 C19 C20 C21 -62.7(2)
C23 C19 C20 C25 -173.5(3)
C24 C19 C20 C25 -0.6(6)
Ru2 C19 C20 C25 125.0(4)
C23 C19 C20 Ru2 61.6(2)
C24 C19 C20 Ru2 -125.5(4)
N1 Ru2 C20 C19 172.30(18)
N2 Ru2 C20 C19 98.6(2)
C1 Ru2 C20 C19 138.1(2)
C21 Ru2 C20 C19 -116.6(3)
C22 Ru2 C20 C19 -78.6(2)
C23 Ru2 C20 C19 -36.1(2)
Ru1 Ru2 C20 C19 101.0(3)
N1 Ru2 C20 C21 -71.1(2)
N2 Ru2 C20 C21 -144.86(19)
C1 Ru2 C20 C21 -105.3(2)
C22 Ru2 C20 C21 38.0(2)
C19 Ru2 C20 C21 116.6(3)
C23 Ru2 C20 C21 80.5(2)
Ru1 Ru2 C20 C21 -142.4(3)
N1 Ru2 C20 C25 48.4(4)
N2 Ru2 C20 C25 -25.4(4)
C1 Ru2 C20 C25 14.2(4)
C21 Ru2 C20 C25 119.5(4)
C22 Ru2 C20 C25 157.5(4)
C19 Ru2 C20 C25 -123.9(4)
C23 Ru2 C20 C25 -160.0(4)
Ru1 Ru2 C20 C25 -22.9(6)
C19 C20 C21 C22 1.4(4)
C25 C20 C21 C22 173.9(3)
Ru2 C20 C21 C22 -63.7(2)
C19 C20 C21 C26 -173.0(3)
C25 C20 C21 C26 -0.5(6)
Ru2 C20 C21 C26 121.9(4)
C19 C20 C21 Ru2 65.0(2)
C25 C20 C21 Ru2 -122.5(3)
N1 Ru2 C21 C22 -114.28(19)
N2 Ru2 C21 C22 175.65(18)
C1 Ru2 C21 C22 -155.30(19)
C20 Ru2 C21 C22 116.4(3)
C19 Ru2 C21 C22 78.9(2)
C23 Ru2 C21 C22 37.8(2)
Ru1 Ru2 C21 C22 -88.9(3)
N1 Ru2 C21 C20 129.27(19)
N2 Ru2 C21 C20 59.2(3)
C1 Ru2 C21 C20 88.3(2)
C22 Ru2 C21 C20 -116.4(3)
C19 Ru2 C21 C20 -37.5(2)
C23 Ru2 C21 C20 -78.6(2)
Ru1 Ru2 C21 C20 154.62(18)
N1 Ru2 C21 C26 7.9(4)
N2 Ru2 C21 C26 -62.1(4)
C1 Ru2 C21 C26 -33.1(4)
C20 Ru2 C21 C26 -121.3(4)
C22 Ru2 C21 C26 122.2(4)
C19 Ru2 C21 C26 -158.9(4)
C23 Ru2 C21 C26 160.1(4)
Ru1 Ru2 C21 C26 33.3(5)
C20 C21 C22 C23 -1.1(4)
C26 C21 C22 C23 173.4(3)
Ru2 C21 C22 C23 -63.2(2)
C20 C21 C22 C27 -169.3(3)
C26 C21 C22 C27 5.1(6)
Ru2 C21 C22 C27 128.6(4)
C20 C21 C22 Ru2 62.1(2)
C26 C21 C22 Ru2 -123.5(4)
N1 Ru2 C22 C21 83.7(2)
N2 Ru2 C22 C21 -109(2)
C1 Ru2 C22 C21 41.8(3)
C20 Ru2 C22 C21 -38.9(2)
C19 Ru2 C22 C21 -81.2(2)
C23 Ru2 C22 C21 -116.7(3)
Ru1 Ru2 C22 C21 141.30(16)
N1 Ru2 C22 C23 -159.61(19)
N2 Ru2 C22 C23 8(2)
C1 Ru2 C22 C23 158.5(2)
C20 Ru2 C22 C23 77.8(2)
C21 Ru2 C22 C23 116.7(3)
C19 Ru2 C22 C23 35.6(2)
Ru1 Ru2 C22 C23 -102.0(2)
N1 Ru2 C22 C27 -36.7(4)
N2 Ru2 C22 C27 131(2)
C1 Ru2 C22 C27 -78.6(5)
C20 Ru2 C22 C27 -159.3(4)
C21 Ru2 C22 C27 -120.4(5)
C19 Ru2 C22 C27 158.5(4)
C23 Ru2 C22 C27 122.9(5)
Ru1 Ru2 C22 C27 20.9(5)
C20 C19 C23 C22 0.4(4)
C24 C19 C23 C22 -172.6(3)
Ru2 C19 C23 C22 59.3(2)
C20 C19 C23 C28 170.9(3)
C24 C19 C23 C28 -2.1(6)
Ru2 C19 C23 C28 -130.2(4)
C20 C19 C23 Ru2 -58.9(2)
C24 C19 C23 Ru2 128.1(4)
C21 C22 C23 C19 0.4(4)
C27 C22 C23 C19 168.7(3)
Ru2 C22 C23 C19 -60.3(2)
C21 C22 C23 C28 -170.2(3)
C27 C22 C23 C28 -1.9(6)
Ru2 C22 C23 C28 129.1(4)
C21 C22 C23 Ru2 60.7(2)
C27 C22 C23 Ru2 -131.0(4)
N1 Ru2 C23 C19 162.0(2)
N2 Ru2 C23 C19 -59.8(3)
C1 Ru2 C23 C19 11.2(7)
C20 Ru2 C23 C19 37.1(2)
C21 Ru2 C23 C19 81.4(2)
C22 Ru2 C23 C19 119.6(3)
Ru1 Ru2 C23 C19 -126.59(18)
N1 Ru2 C23 C22 42.4(4)
N2 Ru2 C23 C22 -179.40(18)
C1 Ru2 C23 C22 -108.4(6)
C20 Ru2 C23 C22 -82.5(2)
C21 Ru2 C23 C22 -38.3(2)
C19 Ru2 C23 C22 -119.6(3)
Ru1 Ru2 C23 C22 113.77(19)
N1 Ru2 C23 C28 -76.1(5)
N2 Ru2 C23 C28 62.1(5)
C1 Ru2 C23 C28 133.1(5)
C20 Ru2 C23 C28 159.0(5)
C21 Ru2 C23 C28 -156.8(4)
C22 Ru2 C23 C28 -118.5(5)
C19 Ru2 C23 C28 121.8(5)
Ru1 Ru2 C23 C28 -4.7(5)
O3 S1 C29 F1 -57.8(5)
O2 S1 C29 F1 -179.3(4)
O1 S1 C29 F1 61.4(5)
O3 S1 C29 F2 179.6(4)
O2 S1 C29 F2 58.1(4)
O1 S1 C29 F2 -61.2(4)
O3 S1 C29 F3 61.6(4)
O2 S1 C29 F3 -59.9(4)
O1 S1 C29 F3 -179.2(4)
